data_2210413
loop_
_publ_author_name
'Sema \"Ozt\"urk Y\?ild\?ir\?im'
'Mehmet Akkurt'
'Murat Gen\,c'
'Memet \,Sekerci'
'H.-K. Fun'

_publ_section_title
;
 1,3-Bis(2-chlorobenzoyl)-3,4,5,6-tetrahydropyrimidine-2(1<i>H</i>)-thione
;
_journal_coeditor_code WN2054
_journal_issue 9
_journal_name_full 'Acta Crystallographica Section E'
_journal_page_first o3697
_journal_page_last o3698
_journal_paper_doi 10.1107/S1600536806030236
_journal_volume 62
_journal_year 2006
_chemical_formula_iupac 'C18 H14 Cl2 N2 O2 S'
_chemical_formula_moiety 'C18 H14 Cl2 N2 O2 S'
_chemical_formula_sum 'C18 H14 Cl2 N2 O2 S'
_chemical_formula_weight 393.28
_chemical_name_systematic
;
1,3-Bis(2-chlorobenzoyl)-3,4,5,6-tetrahydropyrimidine-2(1H)-thione
;
_space_group_IT_number 14
_symmetry_cell_setting monoclinic
_symmetry_space_group_name_Hall '-P 2ybc'
_symmetry_space_group_name_H-M 'P 1 21/c 1'
_atom_sites_solution_hydrogens geom
_atom_sites_solution_primary direct
_atom_sites_solution_secondary difmap
_cell_angle_alpha 90
_cell_angle_beta 95.399(5)
_cell_angle_gamma 90
_cell_formula_units_Z 4
_cell_length_a 11.361(5)
_cell_length_b 12.917(5)
_cell_length_c 12.186(5)
_cell_measurement_reflns_used 5913
_cell_measurement_temperature 293
_cell_measurement_theta_max 28.56
_cell_measurement_theta_min 2.39
_cell_volume 1780.4(13)
_computing_cell_refinement 'SAINT (Siemens, 1996)'
_computing_data_collection 'SMART (Siemens, 1996)'
_computing_data_reduction SAINT
_computing_molecular_graphics 'ORTEP-3 (Farrugia, 1997)'
_computing_publication_material 'WinGX (Farrugia, 1999)'
_computing_structure_refinement 'SHELXL97 (Sheldrick, 1997)'
_computing_structure_solution 'SIR97 (Altomare <i>et al.</i>,  1999)'
_diffrn_ambient_temperature 293
_diffrn_measured_fraction_theta_full 0.966
_diffrn_measured_fraction_theta_max 0.966
_diffrn_measurement_device_type 'Siemens SMART CCD area-detector'
_diffrn_measurement_method '\f and \w'
_diffrn_radiation_monochromator graphite
_diffrn_radiation_source 'sealed tube'
_diffrn_radiation_type MoK\a
_diffrn_radiation_wavelength 0.71069
_diffrn_reflns_av_R_equivalents 0.0340
_diffrn_reflns_av_sigmaI/netI 0.0342
_diffrn_reflns_limit_h_max 14
_diffrn_reflns_limit_h_min -16
_diffrn_reflns_limit_k_max 19
_diffrn_reflns_limit_k_min -19
_diffrn_reflns_limit_l_max 18
_diffrn_reflns_limit_l_min -17
_diffrn_reflns_number 20918
_diffrn_reflns_reduction_process
;
;
_diffrn_reflns_theta_full 31.72
_diffrn_reflns_theta_max 31.72
_diffrn_reflns_theta_min 1.80
_diffrn_standards_number 0
_exptl_absorpt_coefficient_mu 0.496
_exptl_absorpt_correction_T_max 0.742
_exptl_absorpt_correction_T_min 0.735
_exptl_absorpt_correction_type none
_exptl_crystal_colour 'translucent dark green'
_exptl_crystal_density_diffrn 1.467
_exptl_crystal_density_method 'not measured'
_exptl_crystal_description block
_exptl_crystal_F_000 808
_exptl_crystal_size_max 0.660
_exptl_crystal_size_mid 0.640
_exptl_crystal_size_min 0.640
_refine_diff_density_max 0.433
_refine_diff_density_min -0.235
_refine_ls_extinction_method none
_refine_ls_goodness_of_fit_ref 1.078
_refine_ls_hydrogen_treatment constr
_refine_ls_matrix_type full
_refine_ls_number_parameters 236
_refine_ls_number_reflns 5828
_refine_ls_number_restraints 0
_refine_ls_restrained_S_all 1.078
_refine_ls_R_factor_all 0.1091
_refine_ls_R_factor_gt 0.0528
_refine_ls_shift/su_max 0.000
_refine_ls_shift/su_mean 0.000
_refine_ls_structure_factor_coef Fsqd
_refine_ls_weighting_details 'calc w=1/[\s^2^(Fo^2^)+(0.0706P)^2^+0.7185P] where P=(Fo^2^+2Fc^2^)/3'
_refine_ls_weighting_scheme calc
_refine_ls_wR_factor_gt 0.1287
_refine_ls_wR_factor_ref 0.1859
_reflns_number_gt 3082
_reflns_number_total 5828
_reflns_threshold_expression I>2\s(I)
_cod_data_source_file wn2054.cif
_cod_data_source_block I
_cod_original_sg_symbol_H-M 'P 21/c'
_cod_database_code 2210413
_cod_database_fobs_code 2210413

loop_
_symmetry_equiv_pos_site_id
_symmetry_equiv_pos_as_xyz
1 x,y,z
2 -x,1/2+y,1/2-z
3 -x,-y,-z
4 x,1/2-y,1/2+z

loop_
_atom_site_aniso_label
_atom_site_aniso_U_11
_atom_site_aniso_U_22
_atom_site_aniso_U_33
_atom_site_aniso_U_12
_atom_site_aniso_U_13
_atom_site_aniso_U_23
Cl1 0.0818(5) 0.0931(6) 0.0793(5) 0.0165(4) 0.0285(4) 0.0257(4)
Cl2 0.0868(6) 0.0992(7) 0.0871(6) 0.0137(5) -0.0258(5) -0.0335(5)
S1 0.0510(3) 0.0419(3) 0.0774(4) 0.0011(2) -0.0032(3) -0.0063(3)
O1 0.122(2) 0.0679(13) 0.0734(14) -0.0098(13) 0.0069(13) -0.0295(11)
O2 0.119(2) 0.0935(18) 0.0892(16) -0.0158(15) 0.0405(15) -0.0420(14)
N1 0.0622(12) 0.0458(10) 0.0431(10) -0.0085(8) 0.0019(8) -0.0022(8)
N2 0.0493(11) 0.0471(10) 0.0567(11) 0.0002(8) 0.0028(9) -0.0048(8)
C1 0.0648(16) 0.0433(12) 0.0764(17) -0.0011(11) 0.0115(13) 0.0065(12)
C2 0.095(3) 0.0669(19) 0.097(2) 0.0105(17) 0.0129(19) 0.0263(18)
C3 0.096(3) 0.074(2) 0.141(4) 0.028(2) 0.010(3) 0.025(2)
C4 0.073(2) 0.0618(19) 0.171(5) 0.0158(16) 0.022(3) -0.012(2)
C5 0.080(2) 0.0518(15) 0.105(2) -0.0011(14) 0.0290(18) -0.0132(16)
C6 0.0628(15) 0.0343(10) 0.0807(18) -0.0067(10) 0.0143(13) -0.0085(11)
C7 0.0730(17) 0.0449(12) 0.0580(14) -0.0148(11) 0.0132(12) -0.0119(11)
C8 0.0525(12) 0.0387(10) 0.0426(10) -0.0035(9) 0.0030(9) -0.0007(8)
C9 0.080(2) 0.0722(18) 0.0570(15) -0.0163(15) -0.0191(14) 0.0107(14)
C10A 0.058(4) 0.074(6) 0.093(7) 0.003(4) -0.024(4) -0.003(5)
C11 0.0524(16) 0.094(2) 0.103(2) -0.0031(16) 0.0165(16) -0.013(2)
C12 0.0619(15) 0.0469(12) 0.0621(15) 0.0080(11) 0.0025(12) -0.0122(11)
C13 0.0542(14) 0.0401(11) 0.0660(15) 0.0089(10) -0.0070(11) -0.0035(10)
C14 0.0553(15) 0.0472(13) 0.0859(19) 0.0088(11) -0.0150(13) -0.0116(12)
C15 0.070(2) 0.0567(17) 0.125(3) -0.0079(14) -0.0157(19) -0.0045(18)
C16 0.079(2) 0.069(2) 0.142(4) -0.0165(18) 0.007(2) 0.025(2)
C17 0.087(2) 0.080(2) 0.081(2) -0.0049(18) 0.0011(18) 0.0202(17)
C18 0.0643(16) 0.0542(14) 0.0700(17) -0.0013(12) -0.0060(13) 0.0060(12)
C10B 0.058(4) 0.069(5) 0.096(7) -0.008(3) -0.015(4) 0.020(4)

loop_
_atom_site_type_symbol
_atom_site_label
_atom_site_fract_x
_atom_site_fract_y
_atom_site_fract_z
_atom_site_U_iso_or_equiv
_atom_site_thermal_displace_type
_atom_site_calc_flag
_atom_site_refinement_flags
_atom_site_occupancy
Cl Cl1 0.09208(8) -0.08743(7) 0.92252(7) 0.0834(3) Uani . . 1.000
Cl Cl2 0.33651(9) 0.40535(8) 1.00332(8) 0.0932(4) Uani . . 1.000
S S1 0.33063(6) 0.11111(5) 0.81197(6) 0.0574(2) Uani . . 1.000
O O1 0.1565(3) -0.11204(18) 0.6044(2) 0.0879(9) Uani . . 1.000
O O2 0.1127(3) 0.2938(2) 0.9430(2) 0.0986(10) Uani . . 1.000
N N1 0.13281(19) 0.03135(15) 0.70529(15) 0.0506(6) Uani . . 1.000
N N2 0.11184(18) 0.18083(16) 0.80244(16) 0.0512(6) Uani . . 1.000
C C1 0.2270(3) -0.1343(2) 0.8845(3) 0.0612(9) Uani . . 1.000
C C2 0.2942(3) -0.1907(3) 0.9630(3) 0.0861(14) Uani . . 1.000
C C3 0.3992(4) -0.2316(3) 0.9367(4) 0.1037(18) Uani . . 1.000
C C4 0.4345(3) -0.2183(3) 0.8332(5) 0.1013(19) Uani . . 1.000
C C5 0.3649(3) -0.1622(2) 0.7543(3) 0.0777(11) Uani . . 1.000
C C6 0.2604(2) -0.11710(18) 0.7795(2) 0.0588(8) Uani . . 1.000
C C7 0.1837(3) -0.0660(2) 0.6889(2) 0.0582(8) Uani . . 1.000
C C8 0.1869(2) 0.10767(16) 0.77198(18) 0.0447(6) Uani . . 1.000
C C9 0.0204(3) 0.0545(3) 0.6371(2) 0.0714(10) Uani . . 1.000
C C10A -0.0507(8) 0.1322(10) 0.6711(12) 0.077(3) Uani . . 0.52(2)
C C11 -0.0167(3) 0.1628(3) 0.7948(3) 0.0826(11) Uani . . 1.000
C C12 0.1546(2) 0.2723(2) 0.8590(2) 0.0572(8) Uani . . 1.000
C C13 0.2333(2) 0.34165(18) 0.8021(2) 0.0542(8) Uani . . 1.000
C C14 0.3123(2) 0.4107(2) 0.8595(3) 0.0642(9) Uani . . 1.000
C C15 0.3750(3) 0.4814(3) 0.8057(4) 0.0855(13) Uani . . 1.000
C C16 0.3602(3) 0.4857(3) 0.6927(4) 0.0969(16) Uani . . 1.000
C C17 0.2845(3) 0.4189(3) 0.6324(3) 0.0831(12) Uani . . 1.000
C C18 0.2218(3) 0.3473(2) 0.6871(2) 0.0636(9) Uani . . 1.000
C C10B -0.0670(8) 0.0966(9) 0.7197(13) 0.076(3) Uani . . 0.48(2)
H H3 0.44670 -0.26860 0.98930 0.1250 Uiso calc R 1.000
H H4 0.50540 -0.24700 0.81570 0.1210 Uiso calc R 1.000
H H5 0.38890 -0.15490 0.68380 0.0930 Uiso calc R 1.000
H H9A 0.03990 0.07170 0.56350 0.0860 Uiso calc R 1.000
H H9B -0.02600 -0.00860 0.63130 0.0860 Uiso calc R 1.000
H H10A -0.13240 0.10950 0.66230 0.0920 Uiso calc . 0.52(2)
H H2 0.26890 -0.20080 1.03260 0.1030 Uiso calc R 1.000
H H11A -0.05820 0.22500 0.81370 0.0990 Uiso calc R 1.000
H H11B -0.03580 0.10740 0.84380 0.0990 Uiso calc R 1.000
H H15 0.42730 0.52620 0.84510 0.1030 Uiso calc R 1.000
H H16 0.40210 0.53450 0.65590 0.1170 Uiso calc R 1.000
H H17 0.27590 0.42230 0.55590 0.1000 Uiso calc R 1.000
H H18 0.17090 0.30190 0.64680 0.0760 Uiso calc R 1.000
H H10B -0.04380 0.19260 0.62490 0.0920 Uiso calc . 0.52(2)
H H10C -0.13260 0.13110 0.67790 0.0910 Uiso calc . 0.48(2)
H H10D -0.09880 0.03850 0.75760 0.0910 Uiso calc . 0.48(2)

loop_
_atom_type_symbol
_atom_type_description
_atom_type_scat_dispersion_real
_atom_type_scat_dispersion_imag
_atom_type_scat_source
S S 0.1246 0.1234 'International Tables Vol C Tables 4.2.6.8 and 6.1.1.4'
O O 0.0106 0.0060 'International Tables Vol C Tables 4.2.6.8 and 6.1.1.4'
N N 0.0061 0.0033 'International Tables Vol C Tables 4.2.6.8 and 6.1.1.4'
Cl Cl 0.1484 0.1585 'International Tables Vol C Tables 4.2.6.8 and 6.1.1.4'
H H 0.0000 0.0000 'International Tables Vol C Tables 4.2.6.8 and 6.1.1.4'
C C 0.0033 0.0016 'International Tables Vol C Tables 4.2.6.8 and 6.1.1.4'

loop_
_geom_angle_atom_site_label_1
_geom_angle_atom_site_label_2
_geom_angle_atom_site_label_3
_geom_angle
_geom_angle_publ_flag
C7 N1 C8 123.7(2) no
C7 N1 C9 116.3(2) no
C8 N1 C9 119.7(2) no
C8 N2 C11 121.4(2) no
C8 N2 C12 121.1(2) no
C11 N2 C12 116.8(2) no
Cl1 C1 C2 116.2(3) no
Cl1 C1 C6 120.8(2) no
C2 C1 C6 123.0(3) no
C1 C2 C3 118.7(4) no
C2 C3 C4 120.3(4) no
C3 C4 C5 120.4(4) no
C4 C5 C6 120.7(3) no
C1 C6 C5 116.9(3) no
C1 C6 C7 124.2(2) no
C5 C6 C7 118.4(2) no
O1 C7 N1 119.2(3) no
O1 C7 C6 119.9(3) no
N1 C7 C6 120.6(2) no
S1 C8 N1 124.16(17) no
S1 C8 N2 122.05(17) no
N1 C8 N2 113.8(2) no
N1 C9 C10A 118.4(6) no
N1 C9 C10B 105.8(5) no
C9 C10A C11 112.0(8) no
C9 C10B C11 113.7(7) no
N2 C11 C10B 120.0(5) no
N2 C11 C10A 104.7(4) no
O2 C12 C13 124.3(3) no
N2 C12 C13 117.8(2) no
O2 C12 N2 117.3(2) no
C12 C13 C18 119.8(2) no
C14 C13 C18 117.5(2) no
C12 C13 C14 122.4(2) no
Cl2 C14 C15 117.9(3) no
C13 C14 C15 121.6(3) no
Cl2 C14 C13 120.4(2) no
C14 C15 C16 119.3(4) no
C15 C16 C17 121.3(4) no
C16 C17 C18 119.1(3) no
C13 C18 C17 121.1(3) no
C1 C2 H2 121.00 no
C3 C2 H2 121.00 no
C2 C3 H3 120.00 no
C4 C3 H3 120.00 no
C3 C4 H4 120.00 no
C5 C4 H4 120.00 no
C4 C5 H5 120.00 no
C6 C5 H5 120.00 no
N1 C9 H9A 108.00 no
N1 C9 H9B 108.00 no
C10A C9 H9A 108.00 no
C10A C9 H9B 108.00 no
H9A C9 H9B 107.00 no
C10B C9 H9A 136.00 no
C10B C9 H9B 88.00 no
C9 C10A H10A 109.00 no
C9 C10A H10B 109.00 no
C11 C10A H10A 109.00 no
C11 C10A H10B 109.00 no
H10A C10A H10B 108.00 no
C9 C10B H10C 109.00 no
C9 C10B H10D 109.00 no
C11 C10B H10C 109.00 no
C11 C10B H10D 109.00 no
H10C C10B H10D 108.00 no
C10B C11 H11A 120.00 no
C10B C11 H11B 81.00 no
C10A C11 H11A 111.00 no
N2 C11 H11A 111.00 no
N2 C11 H11B 111.00 no
C10A C11 H11B 111.00 no
H11A C11 H11B 109.00 no
C14 C15 H15 120.00 no
C16 C15 H15 120.00 no
C15 C16 H16 119.00 no
C17 C16 H16 119.00 no
C18 C17 H17 120.00 no
C16 C17 H17 120.00 no
C17 C18 H18 119.00 no
C13 C18 H18 119.00 no

loop_
_geom_bond_atom_site_label_1
_geom_bond_atom_site_label_2
_geom_bond_distance
_geom_bond_publ_flag
Cl1 C1 1.751(4) no
Cl2 C14 1.750(4) no
S1 C8 1.660(2) no
O1 C7 1.204(4) no
O2 C12 1.201(4) no
N1 C7 1.406(3) no
N1 C8 1.384(3) no
N1 C9 1.487(4) no
N2 C8 1.348(3) no
N2 C11 1.473(4) no
N2 C12 1.430(3) no
C1 C2 1.375(5) no
C1 C6 1.386(4) no
C2 C3 1.370(6) no
C3 C4 1.370(8) no
C4 C5 1.390(6) no
C5 C6 1.383(4) no
C6 C7 1.494(4) no
C9 C10A 1.376(12) no
C9 C10B 1.576(13) no
C10A C11 1.571(15) no
C10B C11 1.341(14) no
C12 C13 1.483(3) no
C13 C18 1.397(3) no
C13 C14 1.404(4) no
C14 C15 1.364(5) no
C15 C16 1.373(7) no
C16 C17 1.380(5) no
C17 C18 1.377(5) no
C2 H2 0.9300 no
C3 H3 0.9300 no
C4 H4 0.9300 no
C5 H5 0.9300 no
C9 H9A 0.9700 no
C9 H9B 0.9700 no
C10A H10A 0.9700 no
C10A H10B 0.9700 no
C10B H10D 0.9700 no
C10B H10C 0.9700 no
C11 H11B 0.9700 no
C11 H11A 0.9700 no
C15 H15 0.9300 no
C16 H16 0.9300 no
C17 H17 0.9300 no
C18 H18 0.9300 no

loop_
_geom_contact_atom_site_label_1
_geom_contact_atom_site_label_2
_geom_contact_distance
_geom_contact_site_symmetry_2
_geom_contact_publ_flag
Cl1 N1 3.132(2) . no
Cl1 C8 3.354(3) . no
Cl2 O2 2.955(4) . no
Cl2 C7 3.630(3) 4_555 no
Cl1 H10B 2.9400 2_546 no
Cl1 H11B 3.0200 . no
Cl1 H11B 2.9900 3_557 no
Cl2 H3 3.0300 3_657 no
S1 C1 3.523(3) . no
S1 C5 3.628(3) . no
S1 C6 3.070(3) . no
S1 C13 3.175(3) . no
S1 C18 3.577(3) . no
S1 H4 3.1300 2_656 no
S1 H16 3.1800 2_646 no
S1 H17 3.1200 4_555 no
O2 C9 3.317(4) 4_555 no
O2 Cl2 2.955(4) . no
O1 H5 2.7800 . no
O1 H11A 2.6200 2_546 no
O1 H2 2.9100 4_544 no
O1 H9B 2.5100 . no
O1 H9A 2.7400 . no
O2 H11A 2.5400 . no
O2 H9B 2.8500 2_556 no
O2 H9A 2.4700 4_555 no
O2 H18 2.8000 4_555 no
N1 Cl1 3.132(2) . no
N1 H11B 2.8400 . no
N2 H18 2.5900 . no
C1 S1 3.523(3) . no
C1 C8 3.426(4) . no
C4 C16 3.553(5) 2_646 no
C5 S1 3.628(3) . no
C6 S1 3.070(3) . no
C7 Cl2 3.630(3) 4_554 no
C8 C1 3.426(4) . no
C8 Cl1 3.354(3) . no
C8 C18 3.299(4) . no
C9 O2 3.317(4) 4_554 no
C13 S1 3.175(3) . no
C16 C4 3.553(5) 2_656 no
C18 C8 3.299(4) . no
C18 S1 3.577(3) . no
C1 H10B 3.0500 2_546 no
C7 H11A 3.0500 2_546 no
C8 H18 2.9300 . no
C9 H9A 2.9600 3_556 no
C13 H10D 3.0200 2_556 no
C17 H10D 3.0300 2_556 no
C18 H10D 2.9500 2_556 no
H2 O1 2.9100 4_545 no
H3 Cl2 3.0300 3_657 no
H4 S1 3.1300 2_646 no
H5 O1 2.7800 . no
H9A O1 2.7400 . no
H9A C9 2.9600 3_556 no
H9A H9A 2.5300 3_556 no
H9A H9B 2.5000 3_556 no
H9A O2 2.4700 4_554 no
H9B O1 2.5100 . no
H9B O2 2.8500 2_546 no
H9B H9A 2.5000 3_556 no
H10B Cl1 2.9400 2_556 no
H10B C1 3.0500 2_556 no
H10D C18 2.9500 2_546 no
H10D C13 3.0200 2_546 no
H10D C17 3.0300 2_546 no
H11A O2 2.5400 . no
H11A O1 2.6200 2_556 no
H11A C7 3.0500 2_556 no
H11B Cl1 3.0200 . no
H11B N1 2.8400 . no
H11B Cl1 2.9900 3_557 no
H16 S1 3.1800 2_656 no
H17 S1 3.1200 4_554 no
H18 N2 2.5900 . no
H18 C8 2.9300 . no
H18 O2 2.8000 4_554 no

loop_
_geom_hbond_atom_site_label_D
_geom_hbond_atom_site_label_H
_geom_hbond_atom_site_label_A
_geom_hbond_site_symmetry_A
_geom_hbond_distance_DH
_geom_hbond_distance_HA
_geom_hbond_distance_DA
_geom_hbond_angle_DHA
_geom_hbond_publ_flag
C9 H9A O2 4_554 0.97 2.47 3.317(4) 146 yes
C18 H18 N2 . 0.93 2.59 2.914(4) 101 yes

loop_
_geom_torsion_atom_site_label_1
_geom_torsion_atom_site_label_2
_geom_torsion_atom_site_label_3
_geom_torsion_atom_site_label_4
_geom_torsion
_geom_torsion_publ_flag
C8 N1 C7 O1 -153.1(3) no
C9 N1 C7 O1 20.6(4) no
C8 N1 C7 C6 33.5(4) no
C9 N1 C7 C6 -152.8(2) no
C7 N1 C8 S1 18.8(3) no
C9 N1 C8 S1 -154.69(19) no
C7 N1 C8 N2 -161.3(2) no
C9 N1 C8 N2 25.2(3) no
C7 N1 C9 C10A 160.8(6) no
C8 N1 C9 C10A -25.2(7) no
C11 N2 C8 S1 -162.0(2) no
C12 N2 C8 N1 -171.7(2) no
C12 N2 C8 S1 8.2(3) no
C11 N2 C8 N1 18.1(3) no
C8 N2 C12 O2 -128.3(3) no
C8 N2 C11 C10A -55.5(6) no
C12 N2 C11 C10A 133.8(5) no
C11 N2 C12 C13 -128.7(3) no
C11 N2 C12 O2 42.4(4) no
C8 N2 C12 C13 60.7(3) no
C2 C1 C6 C7 173.2(3) no
C2 C1 C6 C5 1.8(4) no
C6 C1 C2 C3 0.2(5) no
Cl1 C1 C6 C5 -176.2(2) no
Cl1 C1 C2 C3 178.3(3) no
Cl1 C1 C6 C7 -4.8(4) no
C1 C2 C3 C4 -1.6(6) no
C2 C3 C4 C5 0.8(6) no
C3 C4 C5 C6 1.4(5) no
C4 C5 C6 C1 -2.6(4) no
C4 C5 C6 C7 -174.5(3) no
C1 C6 C7 O1 -120.1(3) no
C5 C6 C7 N1 -135.4(3) no
C1 C6 C7 N1 53.3(4) no
C5 C6 C7 O1 51.2(4) no
N1 C9 C10A C11 -15.9(10) no
C9 C10A C11 N2 50.8(8) no
O2 C12 C13 C14 32.7(4) no
O2 C12 C13 C18 -140.8(3) no
N2 C12 C13 C14 -157.0(2) no
N2 C12 C13 C18 29.6(3) no
C12 C13 C14 Cl2 9.0(3) no
C12 C13 C14 C15 -173.1(3) no
C18 C13 C14 Cl2 -177.4(2) no
C18 C13 C14 C15 0.5(4) no
C12 C13 C18 C17 172.9(3) no
C14 C13 C18 C17 -0.9(4) no
Cl2 C14 C15 C16 178.4(3) no
C13 C14 C15 C16 0.4(5) no
C14 C15 C16 C17 -1.0(5) no
C15 C16 C17 C18 0.7(5) no
C16 C17 C18 C13 0.3(5) no
